data_7227880
loop_
_publ_author_name
'Vaz, Patr\'icia A. A. M.'
'Rocha, Jo\~ao'
'Silva, Artur M. S.'
'Guieu, Samuel'

_publ_section_title
;
 Halogen-bonded dimers and ribbons from the self-assembly of
 3-halobenzophenones
;
_journal_issue 16
_journal_name_full CrystEngComm
_journal_page_first 2202
_journal_paper_doi 10.1039/C7CE00260B
_journal_volume 19
_journal_year 2017
_chemical_formula_moiety 'C16 H16 I2 N2 O'
_chemical_formula_sum 'C16 H16 I2 N2 O'
_chemical_formula_weight 506.11
_chemical_name_systematic
;
 (4-(dimethylamino)-3-iodophenyl)(3-iodo-4-(methylamino)phenyl)methanone
;
_space_group_crystal_system monoclinic
_space_group_IT_number 14
_space_group_name_Hall '-P 2yn'
_space_group_name_H-M_alt 'P 1 21/n 1'
_symmetry_space_group_name_Hall '-P 2yn'
_symmetry_space_group_name_H-M 'P 1 21/n 1'
_atom_sites_solution_hydrogens mixed
_atom_sites_solution_primary direct
_atom_sites_solution_secondary difmap
_audit_creation_method SHELXL-2014
_audit_update_record
;
2017-02-06 deposited with the CCDC.
2017-03-20 downloaded from the CCDC.
;
_cell_angle_alpha 90
_cell_angle_beta 96.740(2)
_cell_angle_gamma 90
_cell_formula_units_Z 4
_cell_length_a 12.2967(5)
_cell_length_b 9.6212(5)
_cell_length_c 14.0625(6)
_cell_measurement_reflns_used 36
_cell_measurement_temperature 180(2)
_cell_measurement_theta_max 28.33
_cell_measurement_theta_min 2.34
_cell_volume 1652.22(13)
_computing_cell_refinement 'Bruker SMART'
_computing_data_collection 'Bruker SMART'
_computing_data_reduction 'Bruker SAINT'
_computing_molecular_graphics 'PLATON (Spek, 2009)'
_computing_publication_material 'SHELXL-2014 (Sheldrick, 2014)'
_computing_structure_refinement 'SHELXL-2014 (Sheldrick, 2014)'
_computing_structure_solution 'SHELXL-2014 (Sheldrick, 2014)'
_diffrn_ambient_temperature 180(2)
_diffrn_measured_fraction_theta_full 1.000
_diffrn_measured_fraction_theta_max 0.999
_diffrn_measurement_device_type ccd
_diffrn_measurement_method 'omega and phi scans'
_diffrn_radiation_type MoK\a
_diffrn_radiation_wavelength 0.71073
_diffrn_reflns_av_R_equivalents 0.0406
_diffrn_reflns_av_unetI/netI 0.0163
_diffrn_reflns_Laue_measured_fraction_full 1.000
_diffrn_reflns_Laue_measured_fraction_max 0.999
_diffrn_reflns_limit_h_max 16
_diffrn_reflns_limit_h_min -16
_diffrn_reflns_limit_k_max 12
_diffrn_reflns_limit_k_min -12
_diffrn_reflns_limit_l_max 18
_diffrn_reflns_limit_l_min -18
_diffrn_reflns_number 71380
_diffrn_reflns_point_group_measured_fraction_full 1.000
_diffrn_reflns_point_group_measured_fraction_max 0.999
_diffrn_reflns_theta_full 25.242
_diffrn_reflns_theta_max 28.331
_diffrn_reflns_theta_min 2.341
_diffrn_source 'fine-focus sealed tube'
_exptl_absorpt_coefficient_mu 3.807
_exptl_absorpt_correction_type multi-scan
_exptl_absorpt_process_details '(SADABS; Bruker, 2008)'
_exptl_crystal_colour green
_exptl_crystal_density_diffrn 2.035
_exptl_crystal_description block
_exptl_crystal_F_000 960
_exptl_crystal_recrystallization_method 'Re-crystallisation from solvent: dichloromethane'
_exptl_crystal_size_max 0.220
_exptl_crystal_size_mid 0.200
_exptl_crystal_size_min 0.120
_exptl_transmission_factor_max 0.7457
_exptl_transmission_factor_min 0.5919
_refine_diff_density_max 0.459
_refine_diff_density_min -0.910
_refine_diff_density_rms 0.113
_refine_ls_extinction_method none
_refine_ls_goodness_of_fit_ref 1.117
_refine_ls_hydrogen_treatment mixed
_refine_ls_matrix_type full
_refine_ls_number_parameters 197
_refine_ls_number_reflns 4125
_refine_ls_number_restraints 0
_refine_ls_restrained_S_all 1.117
_refine_ls_R_factor_all 0.0344
_refine_ls_R_factor_gt 0.0241
_refine_ls_shift/su_max 0.002
_refine_ls_shift/su_mean 0.000
_refine_ls_structure_factor_coef Fsqd
_refine_ls_weighting_details 'w=1/[\s^2^(Fo^2^)+(0.0185P)^2^+1.7164P] where P=(Fo^2^+2Fc^2^)/3'
_refine_ls_weighting_scheme calc
_refine_ls_wR_factor_gt 0.0471
_refine_ls_wR_factor_ref 0.0504
_reflns_Friedel_coverage 0.000
_reflns_number_gt 3517
_reflns_number_total 4125
_reflns_threshold_expression 'I > 2\s(I)'
_cod_data_source_file c7ce00260b2.cif
_cod_data_source_block shelx
_cod_depositor_comments 'Adding full bibliography for 7227876--7227881.cif.'
_cod_database_code 7227880
_shelx_space_group_comment
;
The symmetry employed for this shelxl refinement is uniquely defined
by the following loop, which should always be used as a source of
symmetry information in preference to the above space-group names.
They are only intended as comments.
;
_shelx_estimated_absorpt_t_min 0.488
_shelx_estimated_absorpt_t_max 0.658
_shelxl_version_number 2014-3

loop_
_space_group_symop_operation_xyz
'x, y, z'
'-x+1/2, y+1/2, -z+1/2'
'-x, -y, -z'
'x-1/2, -y-1/2, z-1/2'

loop_
_atom_site_label
_atom_site_type_symbol
_atom_site_fract_x
_atom_site_fract_y
_atom_site_fract_z
_atom_site_U_iso_or_equiv
_atom_site_adp_type
_atom_site_occupancy
_atom_site_site_symmetry_order
_atom_site_calc_flag
_atom_site_refinement_flags_posn
_atom_site_refinement_flags_adp
N01 N 0.69384(18) 0.4542(2) 0.07488(16) 0.0263(5) Uani 1 1 d . .
N02 N 0.31315(16) 0.5019(2) -0.61430(14) 0.0237(4) Uani 1 1 d . .
C15 C 0.3001(2) 0.6520(3) -0.6187(2) 0.0332(6) Uani 1 1 d . .
H15A H 0.2326 0.6781 -0.5924 0.050 Uiso 1 1 calc R U
H15B H 0.2960 0.6827 -0.6855 0.050 Uiso 1 1 calc R U
H15C H 0.3628 0.6963 -0.5812 0.050 Uiso 1 1 calc R U
C14 C 0.7626(2) 0.5757(3) 0.0744(2) 0.0336(6) Uani 1 1 d . .
H14A H 0.8148 0.5631 0.0276 0.050 Uiso 1 1 calc R U
H14B H 0.8026 0.5890 0.1382 0.050 Uiso 1 1 calc R U
H14C H 0.7170 0.6575 0.0571 0.050 Uiso 1 1 calc R U
C16 C 0.2192(2) 0.4340(3) -0.66995(19) 0.0323(6) Uani 1 1 d . .
H16A H 0.2219 0.3338 -0.6574 0.048 Uiso 1 1 calc R U
H16B H 0.2220 0.4506 -0.7384 0.048 Uiso 1 1 calc R U
H16C H 0.1510 0.4722 -0.6512 0.048 Uiso 1 1 calc R U
H03 H 0.708(2) 0.401(3) 0.121(2) 0.024(7) Uiso 1 1 d . .
I1 I 0.57419(2) 0.16708(2) 0.12561(2) 0.02860(5) Uani 1 1 d . .
I2 I 0.42589(2) 0.19553(2) -0.63493(2) 0.03351(6) Uani 1 1 d . .
C10 C 0.3416(2) 0.5174(3) -0.43862(17) 0.0261(5) Uani 1 1 d . .
H10 H 0.3166 0.6109 -0.4418 0.031 Uiso 1 1 calc R U
C02 C 0.56536(19) 0.2856(2) -0.00038(16) 0.0204(5) Uani 1 1 d . .
C09 C 0.3730(2) 0.4584(3) -0.34971(17) 0.0266(5) Uani 1 1 d . .
H09 H 0.3717 0.5125 -0.2933 0.032 Uiso 1 1 calc R U
C12 C 0.38712(19) 0.3074(2) -0.51483(16) 0.0212(5) Uani 1 1 d . .
C06 C 0.4939(2) 0.3084(2) -0.16689(17) 0.0236(5) Uani 1 1 d . .
C01 C 0.4998(2) 0.2378(2) -0.07950(17) 0.0230(5) Uani 1 1 d . .
H01 H 0.4579 0.1557 -0.0748 0.028 Uiso 1 1 calc R U
C11 C 0.34571(18) 0.4438(2) -0.52375(16) 0.0207(5) Uani 1 1 d . .
C04 C 0.62117(19) 0.4783(2) -0.09172(17) 0.0224(5) Uani 1 1 d . .
H04 H 0.6617 0.5615 -0.0965 0.027 Uiso 1 1 calc R U
C07 C 0.4291(3) 0.2442(3) -0.25053(18) 0.0356(6) Uani 1 1 d . .
C08 C 0.4061(2) 0.3209(3) -0.34282(18) 0.0261(5) Uani 1 1 d . .
C13 C 0.4132(2) 0.2463(3) -0.42650(17) 0.0246(5) Uani 1 1 d . .
H13 H 0.4362 0.1520 -0.4227 0.029 Uiso 1 1 calc R U
C03 C 0.62905(18) 0.4078(2) -0.00345(16) 0.0196(5) Uani 1 1 d . .
C05 C 0.5561(2) 0.4297(2) -0.17151(17) 0.0240(5) Uani 1 1 d . .
H05 H 0.5535 0.4791 -0.2302 0.029 Uiso 1 1 calc R U
O01 O 0.3954(3) 0.1241(2) -0.24709(15) 0.0709(9) Uani 1 1 d . .

loop_
_atom_site_aniso_label
_atom_site_aniso_U_11
_atom_site_aniso_U_22
_atom_site_aniso_U_33
_atom_site_aniso_U_23
_atom_site_aniso_U_13
_atom_site_aniso_U_12
N01 0.0291(11) 0.0239(11) 0.0243(11) 0.0028(9) -0.0034(9) -0.0021(9)
N02 0.0257(11) 0.0239(11) 0.0201(10) 0.0038(8) -0.0029(8) -0.0005(8)
C15 0.0405(16) 0.0263(13) 0.0311(14) 0.0068(11) -0.0035(12) -0.0005(12)
C14 0.0329(14) 0.0306(14) 0.0348(15) 0.0014(11) -0.0063(12) -0.0077(11)
C16 0.0318(14) 0.0344(15) 0.0282(14) 0.0010(11) -0.0075(11) 0.0003(12)
I1 0.03294(10) 0.03268(10) 0.01981(8) 0.00925(6) 0.00160(6) -0.00458(7)
I2 0.03276(10) 0.04016(11) 0.02663(10) -0.01219(7) -0.00064(7) 0.00690(8)
C10 0.0288(13) 0.0237(12) 0.0254(12) -0.0008(10) 0.0014(10) 0.0022(10)
C02 0.0261(12) 0.0189(11) 0.0170(11) 0.0041(9) 0.0060(9) 0.0038(9)
C09 0.0307(13) 0.0298(13) 0.0191(12) -0.0045(10) 0.0017(10) -0.0028(11)
C12 0.0204(12) 0.0248(12) 0.0178(11) -0.0030(9) 0.0000(9) -0.0026(9)
C06 0.0287(13) 0.0217(12) 0.0197(11) 0.0011(9) -0.0002(10) 0.0001(10)
C01 0.0302(13) 0.0185(11) 0.0204(11) 0.0016(9) 0.0042(10) -0.0020(10)
C11 0.0178(11) 0.0245(12) 0.0192(11) 0.0014(9) -0.0004(9) -0.0015(9)
C04 0.0236(12) 0.0185(11) 0.0251(12) 0.0033(9) 0.0024(10) -0.0006(9)
C07 0.0542(18) 0.0297(14) 0.0210(13) 0.0045(11) -0.0041(12) -0.0112(13)
C08 0.0305(14) 0.0254(13) 0.0209(12) 0.0029(10) -0.0036(10) -0.0080(10)
C13 0.0250(12) 0.0218(12) 0.0253(12) 0.0013(10) -0.0036(10) -0.0040(10)
C03 0.0193(11) 0.0182(11) 0.0214(11) -0.0011(9) 0.0034(9) 0.0037(9)
C05 0.0309(13) 0.0206(12) 0.0201(11) 0.0053(9) 0.0019(10) 0.0013(10)
O01 0.139(2) 0.0393(13) 0.0271(11) 0.0115(10) -0.0221(13) -0.0470(15)

loop_
_atom_type_symbol
_atom_type_description
_atom_type_scat_dispersion_real
_atom_type_scat_dispersion_imag
_atom_type_scat_source
C C 0.0033 0.0016 'International Tables Vol C Tables 4.2.6.8 and 6.1.1.4'
H H 0.0000 0.0000 'International Tables Vol C Tables 4.2.6.8 and 6.1.1.4'
N N 0.0061 0.0033 'International Tables Vol C Tables 4.2.6.8 and 6.1.1.4'
I I -0.4742 1.8119 'International Tables Vol C Tables 4.2.6.8 and 6.1.1.4'
O O 0.0106 0.0060 'International Tables Vol C Tables 4.2.6.8 and 6.1.1.4'

loop_
_geom_angle_atom_site_label_1
_geom_angle_atom_site_label_2
_geom_angle_atom_site_label_3
_geom_angle
C03 N01 C14 123.5(2)
C03 N01 H03 118.5(19)
C14 N01 H03 116.1(19)
C11 N02 C15 116.9(2)
C11 N02 C16 115.3(2)
C15 N02 C16 110.1(2)
N02 C15 H15A 109.5
N02 C15 H15B 109.5
H15A C15 H15B 109.5
N02 C15 H15C 109.5
H15A C15 H15C 109.5
H15B C15 H15C 109.5
N01 C14 H14A 109.5
N01 C14 H14B 109.5
H14A C14 H14B 109.5
N01 C14 H14C 109.5
H14A C14 H14C 109.5
H14B C14 H14C 109.5
N02 C16 H16A 109.5
N02 C16 H16B 109.5
H16A C16 H16B 109.5
N02 C16 H16C 109.5
H16A C16 H16C 109.5
H16B C16 H16C 109.5
C09 C10 C11 122.1(2)
C09 C10 H10 119.0
C11 C10 H10 119.0
C01 C02 C03 121.8(2)
C01 C02 I1 117.96(17)
C03 C02 I1 120.18(17)
C08 C09 C10 120.2(2)
C08 C09 H09 119.9
C10 C09 H09 119.9
C13 C12 C11 121.4(2)
C13 C12 I2 117.03(18)
C11 C12 I2 121.27(17)
C01 C06 C05 118.2(2)
C01 C06 C07 117.7(2)
C05 C06 C07 123.9(2)
C02 C01 C06 120.9(2)
C02 C01 H01 119.5
C06 C01 H01 119.5
C10 C11 N02 122.7(2)
C10 C11 C12 116.4(2)
N02 C11 C12 120.9(2)
C05 C04 C03 121.8(2)
C05 C04 H04 119.1
C03 C04 H04 119.1
O01 C07 C06 120.9(2)
O01 C07 C08 118.0(2)
C06 C07 C08 121.0(2)
C09 C08 C13 118.8(2)
C09 C08 C07 123.9(2)
C13 C08 C07 117.2(2)
C12 C13 C08 120.8(2)
C12 C13 H13 119.6
C08 C13 H13 119.6
N01 C03 C04 122.0(2)
N01 C03 C02 121.5(2)
C04 C03 C02 116.5(2)
C04 C05 C06 120.8(2)
C04 C05 H05 119.6
C06 C05 H05 119.6

loop_
_geom_bond_atom_site_label_1
_geom_bond_atom_site_label_2
_geom_bond_distance
N01 C03 1.357(3)
N01 C14 1.443(3)
N01 H03 0.83(3)
N02 C11 1.405(3)
N02 C15 1.453(3)
N02 C16 1.471(3)
C15 H15A 0.9800
C15 H15B 0.9800
C15 H15C 0.9800
C14 H14A 0.9800
C14 H14B 0.9800
C14 H14C 0.9800
C16 H16A 0.9800
C16 H16B 0.9800
C16 H16C 0.9800
I1 C02 2.099(2)
I2 C12 2.104(2)
C10 C09 1.386(3)
C10 C11 1.397(3)
C10 H10 0.9500
C02 C01 1.375(3)
C02 C03 1.416(3)
C09 C08 1.385(4)
C09 H09 0.9500
C12 C13 1.378(3)
C12 C11 1.408(3)
C06 C01 1.399(3)
C06 C05 1.401(3)
C06 C07 1.476(3)
C01 H01 0.9500
C04 C05 1.381(3)
C04 C03 1.408(3)
C04 H04 0.9500
C07 O01 1.230(3)
C07 C08 1.491(3)
C08 C13 1.390(3)
C13 H13 0.9500
C05 H05 0.9500

loop_
_geom_hbond_atom_site_label_D
_geom_hbond_atom_site_label_H
_geom_hbond_atom_site_label_A
_geom_hbond_distance_DH
_geom_hbond_distance_HA
_geom_hbond_distance_DA
_geom_hbond_angle_DHA
_geom_hbond_site_symmetry_A
C16 H16A I2 0.98 2.82 3.417(3) 119.7 .
N01 H03 I1 0.83(3) 2.79(3) 3.249(2) 117(2) .
C01 H01 I1 0.95 3.20 4.035(2) 147.7 3_655

loop_
_geom_torsion_atom_site_label_1
_geom_torsion_atom_site_label_2
_geom_torsion_atom_site_label_3
_geom_torsion_atom_site_label_4
_geom_torsion
C11 C10 C09 C08 -2.3(4)
C03 C02 C01 C06 0.3(4)
I1 C02 C01 C06 -177.18(18)
C05 C06 C01 C02 -0.4(4)
C07 C06 C01 C02 174.9(2)
C09 C10 C11 N02 179.3(2)
C09 C10 C11 C12 -2.2(4)
C15 N02 C11 C10 14.7(3)
C16 N02 C11 C10 -117.0(3)
C15 N02 C11 C12 -163.7(2)
C16 N02 C11 C12 64.6(3)
C13 C12 C11 C10 5.4(3)
I2 C12 C11 C10 -168.67(17)
C13 C12 C11 N02 -176.1(2)
I2 C12 C11 N02 9.8(3)
C01 C06 C07 O01 -10.6(4)
C05 C06 C07 O01 164.3(3)
C01 C06 C07 C08 171.7(2)
C05 C06 C07 C08 -13.3(4)
C10 C09 C08 C13 3.6(4)
C10 C09 C08 C07 -172.8(2)
O01 C07 C08 C09 137.5(3)
C06 C07 C08 C09 -44.7(4)
O01 C07 C08 C13 -38.9(4)
C06 C07 C08 C13 138.8(3)
C11 C12 C13 C08 -4.3(4)
I2 C12 C13 C08 170.05(19)
C09 C08 C13 C12 -0.3(4)
C07 C08 C13 C12 176.3(2)
C14 N01 C03 C04 -2.1(4)
C14 N01 C03 C02 178.1(2)
C05 C04 C03 N01 179.2(2)
C05 C04 C03 C02 -1.0(3)
C01 C02 C03 N01 -179.8(2)
I1 C02 C03 N01 -2.4(3)
C01 C02 C03 C04 0.4(3)
I1 C02 C03 C04 177.79(16)
C03 C04 C05 C06 0.9(4)
C01 C06 C05 C04 -0.2(4)
C07 C06 C05 C04 -175.2(3)
